data_2234120
loop_
_publ_author_name
'Dayananda, A. S.'
'Butcher, Ray J.'
'Akkurt, Mehmet'
'Yathirajan, H. S.'
'Narayana, B.'

_publ_section_title
;
 Triprolidinium dichloranilate--chloranilic acid--methanol--water
 (2/1/2/2)
;
_journal_coeditor_code BT5841
_journal_issue 4
_journal_name_full 'Acta Crystallographica Section E'
_journal_page_first o1037
_journal_page_last o1038
_journal_paper_doi 10.1107/S1600536812010136
_journal_volume 68
_journal_year 2012
_chemical_formula_iupac 'C19 H24 N2 2+, 2C6 H Cl2 O4 -, 0.5C6 H2 Cl2 O4, C H4 O, H2 O'
_chemical_formula_moiety 'C19 H24 N2 2+, 2(C6 H Cl2 O4 -), 0.5(C6 H2 Cl2 O4), C H4 O, H2 O'
_chemical_formula_sum 'C35 H33 Cl5 N2 O12'
_chemical_formula_weight 850.88
_chemical_name_common
;
Triprolidinium dichloranilate--chloranilic acid--methanol--water (2/1/2/2)
;
_chemical_name_systematic
;
2-[1-(4-Methylphenyl)-3-(pyrrolidin-1-ium-1-yl)prop-1-en-1-yl]pyridin-1-ium
bis(2,5-dichloro-4-hydroxy-3,6-dioxocyclohexa-1,4-dien-1-olate)
2,5-dichloro-3,6-dihydroxycyclohexa-2,5-diene-1,4-dione methanol
monohydrate
;
_space_group_IT_number 14
_symmetry_cell_setting monoclinic
_symmetry_space_group_name_Hall '-P 2yn'
_symmetry_space_group_name_H-M 'P 1 21/n 1'
_atom_sites_solution_hydrogens geom
_atom_sites_solution_primary direct
_atom_sites_solution_secondary difmap
_cell_angle_alpha 90
_cell_angle_beta 106.685(3)
_cell_angle_gamma 90
_cell_formula_units_Z 4
_cell_length_a 9.1633(2)
_cell_length_b 32.3720(7)
_cell_length_c 12.9834(4)
_cell_measurement_reflns_used 10725
_cell_measurement_temperature 123(2)
_cell_measurement_theta_max 75.4968
_cell_measurement_theta_min 2.7277
_cell_volume 3689.17(17)
_computing_cell_refinement '<i>CrysAlis PRO</i> (Agilent, 2011)'
_computing_data_collection '<i>CrysAlis PRO</i> (Agilent, 2011)'
_computing_data_reduction '<i>CrysAlis RED</i> (Agilent, 2011)'
_computing_molecular_graphics '<i>ORTEP-3 for Windows</i> (Farrugia, 1997)'
_computing_publication_material '<i>WinGX</i> (Farrugia, 1999) and <i>PLATON</i> (Spek, 2009)'
_computing_structure_refinement '<i>SHELXL97</i> (Sheldrick, 2008)'
_computing_structure_solution '<i>SHELXS97</i> (Sheldrick, 2008)'
_diffrn_ambient_temperature 123(2)
_diffrn_detector_area_resol_mean 10.5081
_diffrn_measured_fraction_theta_full 0.999
_diffrn_measured_fraction_theta_max 0.981
_diffrn_measurement_device_type 'Agilent Xcalibur Ruby Gemini'
_diffrn_measurement_method '\w scans'
_diffrn_radiation_monochromator graphite
_diffrn_radiation_source 'Enhance (Cu) X-ray Source'
_diffrn_radiation_type CuK\a
_diffrn_radiation_wavelength 1.54184
_diffrn_reflns_av_R_equivalents 0.0362
_diffrn_reflns_av_sigmaI/netI 0.0301
_diffrn_reflns_limit_h_max 11
_diffrn_reflns_limit_h_min -9
_diffrn_reflns_limit_k_max 40
_diffrn_reflns_limit_k_min -39
_diffrn_reflns_limit_l_max 16
_diffrn_reflns_limit_l_min -16
_diffrn_reflns_number 25133
_diffrn_reflns_reduction_process
;
;
_diffrn_reflns_theta_full 67.50
_diffrn_reflns_theta_max 75.68
_diffrn_reflns_theta_min 2.73
_exptl_absorpt_coefficient_mu 4.159
_exptl_absorpt_correction_T_max 0.607
_exptl_absorpt_correction_T_min 0.188
_exptl_absorpt_correction_type multi-scan
_exptl_absorpt_process_details '(CrysAlis PRO; Agilent, 2011)'
_exptl_crystal_colour 'dark brown'
_exptl_crystal_density_diffrn 1.532
_exptl_crystal_density_method 'Not Measured'
_exptl_crystal_description plate
_exptl_crystal_F_000 1752
_exptl_crystal_size_max 0.5
_exptl_crystal_size_mid 0.38
_exptl_crystal_size_min 0.12
_refine_diff_density_max 1.082
_refine_diff_density_min -0.290
_refine_ls_extinction_method none
_refine_ls_goodness_of_fit_ref 1.082
_refine_ls_hydrogen_treatment mixed
_refine_ls_matrix_type full
_refine_ls_number_parameters 510
_refine_ls_number_reflns 7532
_refine_ls_number_restraints 4
_refine_ls_restrained_S_all 1.082
_refine_ls_R_factor_all 0.0584
_refine_ls_R_factor_gt 0.0519
_refine_ls_shift/su_max 0.001
_refine_ls_shift/su_mean 0.000
_refine_ls_structure_factor_coef Fsqd
_refine_ls_weighting_details 'calc w=1/[\s^2^(Fo^2^)+(0.0650P)^2^+4.4856P] where P=(Fo^2^+2Fc^2^)/3'
_refine_ls_weighting_scheme calc
_refine_ls_wR_factor_gt 0.1332
_refine_ls_wR_factor_ref 0.1373
_reflns_number_gt 6721
_reflns_number_total 7532
_reflns_threshold_expression I>2\s(I)
_cod_data_source_file bt5841.cif
_cod_data_source_block I
_cod_original_sg_symbol_H-M 'P 21/n'
_cod_database_code 2234120
_cod_database_fobs_code 2234120

loop_
_symmetry_equiv_pos_site_id
_symmetry_equiv_pos_as_xyz
1 x,y,z
2 1/2-x,1/2+y,1/2-z
3 -x,-y,-z
4 1/2+x,1/2-y,1/2+z

loop_
_atom_site_aniso_label
_atom_site_aniso_U_11
_atom_site_aniso_U_22
_atom_site_aniso_U_33
_atom_site_aniso_U_12
_atom_site_aniso_U_13
_atom_site_aniso_U_23
N1 0.0281(11) 0.0271(10) 0.0237(10) -0.0086(8) 0.0121(9) -0.0049(8)
N2 0.0219(10) 0.0215(9) 0.0227(10) 0.0015(7) 0.0073(8) 0.0007(8)
C1 0.0541(19) 0.0407(16) 0.0315(15) -0.0100(14) 0.0243(14) -0.0120(12)
C2 0.078(3) 0.066(2) 0.0261(16) -0.031(2) 0.0154(16) -0.0012(15)
C3 0.050(2) 0.077(3) 0.0341(18) -0.0118(18) -0.0001(15) 0.0200(17)
C4 0.0323(14) 0.0280(13) 0.0394(15) -0.0021(11) 0.0121(12) 0.0073(11)
C5 0.0275(12) 0.0261(12) 0.0244(12) -0.0015(9) 0.0096(10) -0.0012(9)
C6 0.0305(13) 0.0247(12) 0.0245(12) -0.0020(10) 0.0096(10) -0.0016(9)
C7 0.0236(12) 0.0261(12) 0.0203(11) 0.0005(9) 0.0044(9) -0.0019(9)
C8 0.0239(12) 0.0241(11) 0.0215(12) -0.0028(9) 0.0079(9) -0.0002(9)
C9 0.0294(13) 0.0285(12) 0.0215(12) 0.0024(10) 0.0043(10) 0.0027(9)
C10 0.0307(13) 0.0274(13) 0.0319(14) 0.0058(10) 0.0088(11) -0.0001(10)
C11 0.0284(13) 0.0302(13) 0.0265(13) -0.0008(10) 0.0102(10) -0.0052(10)
C12 0.0265(12) 0.0269(12) 0.0182(11) -0.0021(9) 0.0043(9) -0.0017(9)
C13 0.0279(12) 0.0268(12) 0.0147(11) -0.0028(9) 0.0021(9) -0.0002(9)
C14 0.0309(13) 0.0359(14) 0.0217(12) -0.0048(11) 0.0041(10) -0.0003(10)
C15 0.0396(16) 0.0459(17) 0.0222(13) -0.0172(13) 0.0013(11) 0.0051(11)
C16 0.0557(19) 0.0297(14) 0.0180(12) -0.0095(12) -0.0043(12) 0.0039(10)
C17 0.0477(17) 0.0276(13) 0.0224(13) 0.0048(12) 0.0004(12) 0.0006(10)
C18 0.0348(14) 0.0299(13) 0.0221(12) 0.0011(10) 0.0069(10) 0.0001(10)
C19 0.077(3) 0.0346(17) 0.0345(17) -0.0173(16) -0.0076(16) 0.0073(13)
Cl1A 0.0304(3) 0.0339(3) 0.0225(3) -0.0066(2) 0.0019(2) -0.0053(2)
Cl2A 0.0264(3) 0.0360(3) 0.0240(3) -0.0046(2) -0.0004(2) 0.0010(2)
O1A 0.0485(12) 0.0256(10) 0.0335(11) -0.0067(8) 0.0051(9) -0.0019(8)
O2A 0.0291(9) 0.0286(9) 0.0290(9) 0.0004(7) 0.0062(8) 0.0045(7)
O3A 0.0330(10) 0.0255(9) 0.0342(10) -0.0055(7) 0.0013(8) -0.0004(8)
O4A 0.0310(10) 0.0265(9) 0.0253(9) -0.0024(7) 0.0006(7) 0.0017(7)
C1A 0.0224(11) 0.0307(13) 0.0183(11) -0.0014(9) 0.0031(9) -0.0041(9)
C2A 0.0250(12) 0.0250(12) 0.0231(12) -0.0016(9) 0.0088(10) -0.0040(9)
C3A 0.0216(11) 0.0280(12) 0.0239(12) 0.0025(9) 0.0092(9) 0.0014(9)
C4A 0.0190(11) 0.0301(12) 0.0198(11) -0.0011(9) 0.0028(9) -0.0026(9)
C5A 0.0218(11) 0.0265(12) 0.0230(12) -0.0026(9) 0.0072(9) -0.0036(9)
C6A 0.0219(11) 0.0284(12) 0.0199(11) 0.0007(9) 0.0062(9) 0.0003(9)
Cl1B 0.0295(3) 0.0312(3) 0.0419(4) 0.0047(2) 0.0199(3) 0.0024(3)
Cl2B 0.0561(5) 0.0320(4) 0.0915(7) 0.0010(3) 0.0562(5) 0.0018(4)
O1B 0.0337(10) 0.0257(9) 0.0384(11) 0.0038(7) 0.0135(8) -0.0029(8)
O2B 0.0343(10) 0.0238(9) 0.0406(11) -0.0008(7) 0.0181(9) -0.0023(8)
O3B 0.0374(10) 0.0271(9) 0.0386(11) 0.0042(8) 0.0209(9) 0.0011(8)
O4B 0.0252(9) 0.0242(9) 0.0280(9) 0.0027(7) 0.0083(7) 0.0028(7)
C1B 0.0190(11) 0.0303(13) 0.0198(11) 0.0030(9) 0.0060(9) 0.0008(9)
C2B 0.0217(11) 0.0278(12) 0.0191(11) 0.0050(9) 0.0025(9) -0.0003(9)
C3B 0.0274(12) 0.0262(12) 0.0203(12) 0.0001(9) 0.0043(10) 0.0013(9)
C4B 0.0256(12) 0.0321(13) 0.0278(13) 0.0007(10) 0.0125(10) 0.0010(10)
C5B 0.0260(12) 0.0267(12) 0.0201(11) 0.0043(9) 0.0061(10) 0.0022(9)
C6B 0.0209(11) 0.0274(12) 0.0178(11) 0.0018(9) 0.0025(9) 0.0021(9)
Cl1C 0.0273(3) 0.0485(4) 0.0392(4) -0.0011(3) -0.0006(3) 0.0051(3)
O1C 0.0395(12) 0.0353(11) 0.0474(13) -0.0103(9) 0.0055(10) 0.0020(9)
O2C 0.0399(11) 0.0314(10) 0.0379(11) 0.0089(8) 0.0037(9) 0.0012(8)
C1C 0.0278(13) 0.0277(13) 0.0304(13) -0.0035(10) 0.0118(11) -0.0012(10)
C2C 0.0196(11) 0.0412(15) 0.0248(12) 0.0004(10) 0.0057(10) 0.0015(10)
C3C 0.0291(13) 0.0266(12) 0.0296(13) 0.0037(10) 0.0131(11) 0.0040(10)
O1S 0.0376(13) 0.0251(11) 0.0524(15) -0.0004(9) 0.0216(11) -0.0056(10)
C1S 0.037(2) 0.041(2) 0.051(3) 0.0043(15) 0.0052(19) -0.0026(19)
O2S 0.0376(13) 0.0251(11) 0.0524(15) -0.0004(9) 0.0216(11) -0.0056(10)
C2S 0.037(2) 0.041(2) 0.051(3) 0.0043(15) 0.0052(19) -0.0026(19)
O1W 0.0708(17) 0.0330(11) 0.0515(15) -0.0025(11) 0.0260(13) 0.0042(10)

loop_
_atom_site_type_symbol
_atom_site_label
_atom_site_fract_x
_atom_site_fract_y
_atom_site_fract_z
_atom_site_U_iso_or_equiv
_atom_site_thermal_displace_type
_atom_site_calc_flag
_atom_site_refinement_flags
_atom_site_occupancy
_atom_site_disorder_assembly
_atom_site_disorder_group
N N1 0.6083(3) 0.38941(7) -0.02161(17) 0.0253(6) Uani d . 1.000 . .
N N2 0.5846(2) 0.37690(6) 0.42666(17) 0.0219(6) Uani d . 1.000 . .
C C1 0.6360(4) 0.36770(10) -0.1171(2) 0.0396(10) Uani d . 1.000 . .
C C2 0.5318(5) 0.38991(13) -0.2126(3) 0.0566(13) Uani d . 1.000 . .
C C3 0.3923(4) 0.39853(14) -0.1786(3) 0.0562(13) Uani d . 1.000 . .
C C4 0.4523(3) 0.40954(9) -0.0600(2) 0.0329(8) Uani d . 1.000 . .
C C5 0.6297(3) 0.36064(8) 0.0717(2) 0.0256(7) Uani d . 1.000 . .
C C6 0.5944(3) 0.38106(8) 0.1656(2) 0.0262(7) Uani d . 1.000 . .
C C7 0.5387(3) 0.36176(8) 0.2373(2) 0.0237(7) Uani d . 1.000 . .
C C8 0.5085(3) 0.38700(7) 0.3248(2) 0.0229(7) Uani d . 1.000 . .
C C9 0.4040(3) 0.41905(8) 0.3069(2) 0.0271(7) Uani d . 1.000 . .
C C10 0.3852(3) 0.44096(8) 0.3946(2) 0.0300(8) Uani d . 1.000 . .
C C11 0.4688(3) 0.43054(8) 0.4977(2) 0.0279(8) Uani d . 1.000 . .
C C12 0.5685(3) 0.39775(8) 0.5118(2) 0.0243(7) Uani d . 1.000 . .
C C13 0.5056(3) 0.31700(8) 0.23996(19) 0.0240(7) Uani d . 1.000 . .
C C14 0.3774(3) 0.30343(9) 0.2686(2) 0.0302(8) Uani d . 1.000 . .
C C15 0.3474(4) 0.26157(10) 0.2725(2) 0.0375(9) Uani d . 1.000 . .
C C16 0.4406(4) 0.23209(9) 0.2476(2) 0.0376(9) Uani d . 1.000 . .
C C17 0.5687(4) 0.24541(9) 0.2205(2) 0.0346(8) Uani d . 1.000 . .
C C18 0.6013(3) 0.28713(8) 0.2174(2) 0.0292(8) Uani d . 1.000 . .
C C19 0.4090(5) 0.18638(10) 0.2523(3) 0.0536(13) Uani d . 1.000 . .
Cl Cl1A 1.17727(7) 0.54478(2) 0.31560(5) 0.0301(2) Uani d . 1.000 . .
Cl Cl2A 0.65597(7) 0.50251(2) -0.11080(5) 0.0304(2) Uani d . 1.000 . .
O O1A 1.0309(3) 0.60103(6) 0.13472(17) 0.0373(6) Uani d . 1.000 . .
O O2A 0.8198(2) 0.58421(6) -0.05149(15) 0.0294(5) Uani d . 1.000 . .
O O3A 0.8213(2) 0.44654(6) 0.06840(16) 0.0326(6) Uani d . 1.000 . .
O O4A 1.0396(2) 0.46331(6) 0.24478(15) 0.0292(5) Uani d . 1.000 . .
C C1A 1.0377(3) 0.53290(8) 0.1979(2) 0.0244(7) Uani d . 1.000 . .
C C2A 0.9846(3) 0.56589(8) 0.1210(2) 0.0240(7) Uani d . 1.000 . .
C C3A 0.8602(3) 0.55558(8) 0.0146(2) 0.0239(7) Uani d . 1.000 . .
C C4A 0.8028(3) 0.51523(8) 0.00329(19) 0.0235(7) Uani d . 1.000 . .
C C5A 0.8605(3) 0.48339(8) 0.0769(2) 0.0236(7) Uani d . 1.000 . .
C C6A 0.9862(3) 0.49402(8) 0.1777(2) 0.0234(7) Uani d . 1.000 . .
Cl Cl1B 0.95280(7) 0.24300(2) 0.41301(6) 0.0322(2) Uani d . 1.000 . .
Cl Cl2B 0.38936(10) 0.23353(2) 0.60046(9) 0.0526(3) Uani d . 1.000 . .
O O1B 0.7894(2) 0.16893(6) 0.45954(17) 0.0319(6) Uani d . 1.000 . .
O O2B 0.5596(2) 0.16314(6) 0.54515(17) 0.0314(6) Uani d . 1.000 . .
O O3B 0.5501(2) 0.30750(6) 0.55902(17) 0.0323(6) Uani d . 1.000 . .
O O4B 0.7820(2) 0.31432(5) 0.47158(15) 0.0257(5) Uani d . 1.000 . .
C C1B 0.7997(3) 0.24176(8) 0.46650(19) 0.0229(7) Uani d . 1.000 . .
C C2B 0.7414(3) 0.20213(8) 0.48159(19) 0.0236(7) Uani d . 1.000 . .
C C3B 0.6074(3) 0.20037(8) 0.5271(2) 0.0252(7) Uani d . 1.000 . .
C C4B 0.5425(3) 0.23515(8) 0.5487(2) 0.0275(7) Uani d . 1.000 . .
C C5B 0.6020(3) 0.27584(8) 0.5340(2) 0.0244(7) Uani d . 1.000 . .
C C6B 0.7379(3) 0.27837(8) 0.48720(19) 0.0227(7) Uani d . 1.000 . .
Cl Cl1C 0.18813(8) 0.00452(2) 0.81624(6) 0.0405(2) Uani d . 1.000 . .
O O1C 0.3493(3) -0.07006(7) 0.92826(19) 0.0422(7) Uani d . 1.000 . .
O O2C 0.3816(3) 0.07432(6) 0.92023(18) 0.0380(6) Uani d . 1.000 . .
C C1C 0.4153(3) -0.03683(8) 0.9587(2) 0.0279(8) Uani d . 1.000 . .
C C2C 0.3582(3) 0.00227(9) 0.9176(2) 0.0287(7) Uani d . 1.000 . .
C C3C 0.4335(3) 0.03859(8) 0.9551(2) 0.0275(7) Uani d . 1.000 . .
O O1S 0.5299(3) 0.14776(7) 0.9411(2) 0.0366(8) Uani d DP 0.836(4) A 1
C C1S 0.6758(5) 0.16296(13) 1.0010(4) 0.0446(14) Uani d DP 0.836(4) A 1
O O2S 0.4348(14) -0.1470(4) 0.9421(12) 0.0366(8) Uani d DP 0.164(4) A 2
C C2S 0.298(2) -0.1688(7) 0.940(2) 0.0446(14) Uani d DP 0.164(4) A 2
O O1W 0.4911(3) 0.11809(7) 0.7256(2) 0.0500(8) Uani d D 1.000 . .
H H1A 0.60940 0.33800 -0.11770 0.0480 Uiso c R 1.000 . .
H H1B 0.74380 0.37030 -0.11670 0.0480 Uiso c R 1.000 . .
H H1C 0.68020 0.41040 -0.00100 0.0300 Uiso c R 1.000 . .
H H2A 0.57880 0.41590 -0.22770 0.0680 Uiso c R 1.000 . .
H H2B 0.50750 0.37220 -0.27750 0.0680 Uiso c R 1.000 . .
H H2C 0.64740 0.35570 0.43770 0.0260 Uiso c R 1.000 . .
H H3A 0.32570 0.37390 -0.18890 0.0670 Uiso c R 1.000 . .
H H3B 0.33380 0.42180 -0.22020 0.0670 Uiso c R 1.000 . .
H H4A 0.46070 0.43990 -0.05030 0.0390 Uiso c R 1.000 . .
H H4B 0.38390 0.39870 -0.01960 0.0390 Uiso c R 1.000 . .
H H5A 0.73630 0.35070 0.09410 0.0310 Uiso c R 1.000 . .
H H5B 0.56230 0.33640 0.04910 0.0310 Uiso c R 1.000 . .
H H6A 0.61320 0.40990 0.17490 0.0310 Uiso c R 1.000 . .
H H9A 0.34600 0.42600 0.23580 0.0330 Uiso c R 1.000 . .
H H10A 0.31460 0.46310 0.38340 0.0360 Uiso c R 1.000 . .
H H11A 0.45790 0.44570 0.55770 0.0330 Uiso c R 1.000 . .
H H12A 0.62610 0.38990 0.58230 0.0290 Uiso c R 1.000 . .
H H14A 0.31060 0.32300 0.28540 0.0360 Uiso c R 1.000 . .
H H15A 0.26040 0.25300 0.29280 0.0450 Uiso c R 1.000 . .
H H17A 0.63510 0.22560 0.20370 0.0410 Uiso c R 1.000 . .
H H18A 0.69050 0.29550 0.19960 0.0350 Uiso c R 1.000 . .
H H19A 0.33110 0.18210 0.28950 0.0800 Uiso c R 1.000 . .
H H19B 0.50290 0.17210 0.29140 0.0800 Uiso c R 1.000 . .
H H19C 0.37270 0.17530 0.17910 0.0800 Uiso c R 1.000 . .
H H4AA 0.99890 0.44110 0.21770 0.0350 Uiso c R 1.000 . .
H H2BA 0.60650 0.14510 0.52060 0.0380 Uiso c R 1.000 . .
H H2CA 0.44580 0.09250 0.94910 0.0460 Uiso c RP 0.53(6) . .
H H1CA 0.40330 -0.08970 0.96060 0.0510 Uiso c RP 0.47(6) . .
H H1S 0.46160 0.16340 0.95050 0.0550 Uiso c RP 0.836(4) A 1
H H1S1 0.75540 0.14480 0.98980 0.0670 Uiso c RP 0.836(4) A 1
H H1S2 0.68210 0.16350 1.07760 0.0670 Uiso c RP 0.836(4) A 1
H H1S3 0.68990 0.19100 0.97680 0.0670 Uiso c RP 0.836(4) A 1
H H2S 0.46300 -0.13290 0.99860 0.0550 Uiso c RP 0.164(4) A 2
H H2S1 0.21600 -0.14900 0.93630 0.0670 Uiso c RP 0.164(4) A 2
H H2S2 0.31540 -0.18550 1.00540 0.0670 Uiso c RP 0.164(4) A 2
H H2S3 0.26970 -0.18690 0.87690 0.0670 Uiso c RP 0.164(4) A 2
H H1W1 0.509(6) 0.1352(12) 0.782(2) 0.0750 Uiso d D 1.000 . .
H H1W2 0.526(6) 0.1329(12) 0.687(3) 0.0750 Uiso d D 1.000 . .

loop_
_atom_type_symbol
_atom_type_description
_atom_type_scat_dispersion_real
_atom_type_scat_dispersion_imag
_atom_type_scat_source
C C 0.0181 0.0091 ' International Tables Vol C Tables 4.2.6.8 and 6.1.1.4'
H H 0.0000 0.0000 ' International Tables Vol C Tables 4.2.6.8 and 6.1.1.4'
Cl Cl 0.3639 0.7018 ' International Tables Vol C Tables 4.2.6.8 and 6.1.1.4'
N N 0.0311 0.0180 ' International Tables Vol C Tables 4.2.6.8 and 6.1.1.4'
O O 0.0492 0.0322 ' International Tables Vol C Tables 4.2.6.8 and 6.1.1.4'

loop_
_geom_angle_atom_site_label_1
_geom_angle_atom_site_label_2
_geom_angle_atom_site_label_3
_geom_angle_site_symmetry_1
_geom_angle_site_symmetry_3
_geom_angle
_geom_angle_publ_flag
C6A O4A H4AA . . 109.00 no
C3B O2B H2BA . . 109.00 no
C1C O1C H1CA . . 109.00 no
C3C O2C H2CA . . 109.00 no
C1S O1S H1S . . 109.00 no
C4 N1 C5 . . 115.2(2) no
C1 N1 C4 . . 107.1(2) no
C1 N1 C5 . . 111.2(2) no
C8 N2 C12 . . 122.7(2) no
C5 N1 H1C . . 108.00 no
C4 N1 H1C . . 108.00 no
C1 N1 H1C . . 108.00 no
C12 N2 H2C . . 119.00 no
C8 N2 H2C . . 119.00 no
C2S O2S H2S . . 109.00 no
H1W1 O1W H1W2 . . 97(4) no
N1 C1 C2 . . 103.7(3) no
C1 C2 C3 . . 103.8(3) no
C2 C3 C4 . . 104.6(3) no
N1 C4 C3 . . 105.3(2) no
N1 C5 C6 . . 112.0(2) no
C5 C6 C7 . . 125.0(2) no
C6 C7 C13 . . 126.4(2) no
C8 C7 C13 . . 115.8(2) no
C6 C7 C8 . . 117.8(2) no
N2 C8 C9 . . 119.0(2) no
C7 C8 C9 . . 123.7(2) no
N2 C8 C7 . . 117.3(2) no
C8 C9 C10 . . 119.1(2) no
C9 C10 C11 . . 120.3(2) no
C10 C11 C12 . . 118.7(2) no
N2 C12 C11 . . 120.3(2) no
C7 C13 C14 . . 120.4(2) no
C7 C13 C18 . . 121.9(2) no
C14 C13 C18 . . 117.7(2) no
C13 C14 C15 . . 120.4(3) no
C14 C15 C16 . . 121.7(3) no
C15 C16 C19 . . 121.9(3) no
C17 C16 C19 . . 120.0(3) no
C15 C16 C17 . . 118.1(3) no
C16 C17 C18 . . 121.0(3) no
C13 C18 C17 . . 121.1(3) no
N1 C1 H1A . . 111.00 no
C2 C1 H1A . . 111.00 no
H1A C1 H1B . . 109.00 no
N1 C1 H1B . . 111.00 no
C2 C1 H1B . . 111.00 no
C3 C2 H2A . . 111.00 no
C1 C2 H2B . . 111.00 no
C1 C2 H2A . . 111.00 no
H2A C2 H2B . . 109.00 no
C3 C2 H2B . . 111.00 no
C4 C3 H3B . . 111.00 no
H3A C3 H3B . . 109.00 no
C2 C3 H3A . . 111.00 no
C4 C3 H3A . . 111.00 no
C2 C3 H3B . . 111.00 no
C3 C4 H4B . . 111.00 no
C3 C4 H4A . . 111.00 no
N1 C4 H4A . . 111.00 no
H4A C4 H4B . . 109.00 no
N1 C4 H4B . . 111.00 no
H5A C5 H5B . . 108.00 no
C6 C5 H5A . . 109.00 no
N1 C5 H5B . . 109.00 no
C6 C5 H5B . . 109.00 no
N1 C5 H5A . . 109.00 no
C7 C6 H6A . . 117.00 no
C5 C6 H6A . . 118.00 no
C10 C9 H9A . . 120.00 no
C8 C9 H9A . . 120.00 no
C11 C10 H10A . . 120.00 no
C9 C10 H10A . . 120.00 no
C12 C11 H11A . . 121.00 no
C10 C11 H11A . . 121.00 no
C11 C12 H12A . . 120.00 no
N2 C12 H12A . . 120.00 no
C13 C14 H14A . . 120.00 no
C15 C14 H14A . . 120.00 no
C16 C15 H15A . . 119.00 no
C14 C15 H15A . . 119.00 no
C18 C17 H17A . . 120.00 no
C16 C17 H17A . . 119.00 no
C17 C18 H18A . . 119.00 no
C13 C18 H18A . . 119.00 no
H19A C19 H19C . . 109.00 no
C16 C19 H19B . . 109.00 no
C16 C19 H19C . . 110.00 no
H19A C19 H19B . . 109.00 no
H19B C19 H19C . . 109.00 no
C16 C19 H19A . . 109.00 no
Cl1A C1A C2A . . 117.51(19) no
C2A C1A C6A . . 121.8(2) no
Cl1A C1A C6A . . 120.6(2) no
C1A C2A C3A . . 118.1(2) no
O1A C2A C3A . . 118.0(2) no
O1A C2A C1A . . 123.9(2) no
O2A C3A C4A . . 126.4(2) no
C2A C3A C4A . . 116.8(2) no
O2A C3A C2A . . 116.7(2) no
Cl2A C4A C3A . . 119.03(19) no
C3A C4A C5A . . 123.9(2) no
Cl2A C4A C5A . . 117.0(2) no
O3A C5A C6A . . 115.1(2) no
C4A C5A C6A . . 117.8(2) no
O3A C5A C4A . . 127.1(2) no
O4A C6A C5A . . 116.4(2) no
C1A C6A C5A . . 121.3(2) no
O4A C6A C1A . . 122.3(2) no
C2B C1B C6B . . 123.9(3) no
Cl1B C1B C6B . . 119.0(2) no
Cl1B C1B C2B . . 117.0(2) no
O1B C2B C3B . . 116.4(2) no
C1B C2B C3B . . 117.9(2) no
O1B C2B C1B . . 125.7(3) no
C2B C3B C4B . . 120.7(2) no
O2B C3B C4B . . 122.5(3) no
O2B C3B C2B . . 116.8(2) no
Cl2B C4B C3B . . 121.1(2) no
Cl2B C4B C5B . . 117.1(2) no
C3B C4B C5B . . 121.8(3) no
C4B C5B C6B . . 118.4(2) no
O3B C5B C6B . . 119.1(2) no
O3B C5B C4B . . 122.5(3) no
C1B C6B C5B . . 117.3(2) no
O4B C6B C5B . . 116.4(2) no
O4B C6B C1B . . 126.4(3) no
O1C C1C C2C . . 124.2(3) no
C2C C1C C3C . 3_657 118.3(2) no
O1C C1C C3C . 3_657 117.5(2) no
C1C C2C C3C . . 122.4(2) no
Cl1C C2C C3C . . 118.9(2) no
Cl1C C2C C1C . . 118.7(2) no
C1C C3C C2C 3_657 . 119.2(2) no
O2C C3C C2C . . 123.2(3) no
O2C C3C C1C . 3_657 117.6(2) no
O1S C1S H1S3 . . 109.00 no
O1S C1S H1S1 . . 109.00 no
O1S C1S H1S2 . . 109.00 no
H1S2 C1S H1S3 . . 109.00 no
H1S1 C1S H1S2 . . 109.00 no
H1S1 C1S H1S3 . . 110.00 no
O2S C2S H2S2 . . 109.00 no
O2S C2S H2S3 . . 109.00 no
O2S C2S H2S1 . . 110.00 no
H2S1 C2S H2S3 . . 110.00 no
H2S2 C2S H2S3 . . 109.00 no
H2S1 C2S H2S2 . . 110.00 no

loop_
_geom_bond_atom_site_label_1
_geom_bond_atom_site_label_2
_geom_bond_site_symmetry_2
_geom_bond_distance
_geom_bond_publ_flag
Cl1A C1A . 1.731(3) no
Cl2A C4A . 1.741(3) no
Cl1B C1B . 1.735(3) no
Cl2B C4B . 1.722(3) no
Cl1C C2C . 1.729(3) no
O1A C2A . 1.209(3) no
O2A C3A . 1.245(3) no
O3A C5A . 1.242(3) no
O4A C6A . 1.320(3) no
O4A H4AA . 0.8400 no
O1B C2B . 1.226(3) no
O2B C3B . 1.326(3) no
O3B C5B . 1.213(3) no
O4B C6B . 1.267(3) no
O2B H2BA . 0.8400 no
O1C C1C . 1.242(4) no
O2C C3C . 1.283(3) no
O1C H1CA . 0.8400 no
O2C H2CA . 0.8400 no
O1S C1S . 1.427(6) no
O1S H1S . 0.8400 no
N1 C5 . 1.496(3) no
N1 C4 . 1.519(4) no
N1 C1 . 1.509(4) no
N2 C8 . 1.346(3) no
N2 C12 . 1.339(3) no
O2S C2S . 1.43(2) no
N1 H1C . 0.9300 no
N2 H2C . 0.8800 no
O2S H2S . 0.8400 no
O1W H1W2 . 0.82(5) no
O1W H1W1 . 0.90(3) no
C1 C2 . 1.512(5) no
C2 C3 . 1.494(6) no
C3 C4 . 1.521(5) no
C5 C6 . 1.501(4) no
C6 C7 . 1.338(4) no
C7 C13 . 1.483(4) no
C7 C8 . 1.488(4) no
C8 C9 . 1.386(4) no
C9 C10 . 1.394(4) no
C10 C11 . 1.380(4) no
C11 C12 . 1.378(4) no
C13 C18 . 1.392(4) no
C13 C14 . 1.401(4) no
C14 C15 . 1.387(4) no
C15 C16 . 1.380(5) no
C16 C17 . 1.387(5) no
C16 C19 . 1.512(4) no
C17 C18 . 1.386(4) no
C1 H1A . 0.9900 no
C1 H1B . 0.9900 no
C2 H2A . 0.9900 no
C2 H2B . 0.9900 no
C3 H3A . 0.9900 no
C3 H3B . 0.9900 no
C4 H4A . 0.9900 no
C4 H4B . 0.9900 no
C5 H5A . 0.9900 no
C5 H5B . 0.9900 no
C6 H6A . 0.9500 no
C9 H9A . 0.9500 no
C10 H10A . 0.9500 no
C11 H11A . 0.9500 no
C12 H12A . 0.9500 no
C14 H14A . 0.9500 no
C15 H15A . 0.9500 no
C17 H17A . 0.9500 no
C18 H18A . 0.9500 no
C19 H19A . 0.9800 no
C19 H19C . 0.9800 no
C19 H19B . 0.9800 no
C1A C6A . 1.343(4) no
C1A C2A . 1.448(4) no
C2A C3A . 1.554(4) no
C3A C4A . 1.400(4) no
C4A C5A . 1.402(4) no
C5A C6A . 1.514(4) no
C1B C6B . 1.373(4) no
C1B C2B . 1.425(4) no
C2B C3B . 1.509(4) no
C3B C4B . 1.340(4) no
C4B C5B . 1.459(4) no
C5B C6B . 1.537(4) no
C1C C3C 3_657 1.512(4) no
C1C C2C . 1.414(4) no
C2C C3C . 1.379(4) no
C1S H1S1 . 0.9800 no
C1S H1S2 . 0.9800 no
C1S H1S3 . 0.9800 no
C2S H2S3 . 0.9800 no
C2S H2S1 . 0.9800 no
C2S H2S2 . 0.9800 no

loop_
_geom_hbond_atom_site_label_D
_geom_hbond_atom_site_label_H
_geom_hbond_atom_site_label_A
_geom_hbond_site_symmetry_A
_geom_hbond_distance_DH
_geom_hbond_distance_HA
_geom_hbond_distance_DA
_geom_hbond_angle_DHA
_geom_hbond_publ_flag
O4A H4AA O3A . 0.84 2.15 2.629(3) 116 yes
O4A H4AA O1W 4_554 0.84 1.92 2.672(3) 148 yes
N1 H1C O3A . 0.93 1.78 2.699(3) 167 yes
O2B H2BA O1B . 0.84 2.19 2.655(3) 115 yes
O2B H2BA O1A 2_645 0.84 2.50 3.012(3) 121 yes
O2B H2BA O2A 2_645 0.84 2.08 2.776(3) 139 yes
N2 H2C O3B . 0.88 2.55 2.900(3) 104 yes
N2 H2C O4B . 0.88 1.79 2.667(3) 175 yes
O2C H2CA O1C 3_657 0.84 2.21 2.680(4) 116 yes
O1W H1W1 O1S . 0.90(3) 2.06(3) 2.882(3) 152(4) yes
O1W H1W2 O2B . 0.82(5) 2.18(4) 2.976(3) 162(4) yes
C1 H1B O1A 3_765 0.99 2.34 3.286(5) 160 yes
C3 H3A O1B 4_454 0.99 2.47 3.138(5) 124 yes
C4 H4B O2A 3_665 0.99 2.37 3.229(3) 144 yes
C4 H4B O1B 4_454 0.99 2.34 2.994(3) 123 yes
C5 H5B O1B 4_454 0.99 2.44 3.186(3) 132 yes
C9 H9A Cl2A 3_665 0.95 2.82 3.525(3) 131 yes
C9 H9A O2A 3_665 0.95 2.46 3.363(3) 158 yes
C18 H18A Cl2B 4_554 0.95 2.68 3.467(3) 140 yes
C19 H19B O1A 2_645 0.98 2.55 3.102(4) 116 yes

loop_
_geom_torsion_atom_site_label_1
_geom_torsion_atom_site_label_2
_geom_torsion_atom_site_label_3
_geom_torsion_atom_site_label_4
_geom_torsion_site_symmetry_1
_geom_torsion_site_symmetry_3
_geom_torsion_site_symmetry_4
_geom_torsion
_geom_torsion_publ_flag
C4 N1 C1 C2 . . . 22.8(3) no
C5 N1 C1 C2 . . . 149.4(3) no
C1 N1 C4 C3 . . . 0.4(3) no
C5 N1 C4 C3 . . . -123.9(3) no
C1 N1 C5 C6 . . . -176.9(2) no
C4 N1 C5 C6 . . . -54.8(3) no
C8 N2 C12 C11 . . . 1.3(4) no
C12 N2 C8 C7 . . . 179.0(2) no
C12 N2 C8 C9 . . . -3.0(4) no
N1 C1 C2 C3 . . . -37.7(4) no
C1 C2 C3 C4 . . . 38.2(4) no
C2 C3 C4 N1 . . . -23.8(4) no
N1 C5 C6 C7 . . . 149.1(3) no
C5 C6 C7 C8 . . . -179.2(2) no
C5 C6 C7 C13 . . . 1.9(5) no
C13 C7 C8 C9 . . . -118.6(3) no
C6 C7 C13 C14 . . . -142.1(3) no
C6 C7 C13 C18 . . . 39.7(4) no
C8 C7 C13 C14 . . . 39.0(3) no
C8 C7 C13 C18 . . . -139.2(3) no
C6 C7 C8 C9 . . . 62.4(4) no
C13 C7 C8 N2 . . . 59.3(3) no
C6 C7 C8 N2 . . . -119.7(3) no
N2 C8 C9 C10 . . . 2.6(4) no
C7 C8 C9 C10 . . . -179.5(3) no
C8 C9 C10 C11 . . . -0.5(4) no
C9 C10 C11 C12 . . . -1.1(4) no
C10 C11 C12 N2 . . . 0.8(4) no
C7 C13 C14 C15 . . . -179.2(2) no
C18 C13 C14 C15 . . . -0.9(4) no
C7 C13 C18 C17 . . . 179.9(2) no
C14 C13 C18 C17 . . . 1.6(4) no
C13 C14 C15 C16 . . . -0.7(4) no
C14 C15 C16 C17 . . . 1.4(4) no
C14 C15 C16 C19 . . . 179.7(3) no
C15 C16 C17 C18 . . . -0.7(4) no
C19 C16 C17 C18 . . . -178.9(3) no
C16 C17 C18 C13 . . . -0.9(4) no
Cl1A C1A C2A O1A . . . -0.7(4) no
Cl1A C1A C2A C3A . . . 179.5(2) no
C6A C1A C2A O1A . . . -177.9(3) no
C6A C1A C2A C3A . . . 2.3(4) no
Cl1A C1A C6A O4A . . . -0.8(4) no
Cl1A C1A C6A C5A . . . 177.9(2) no
C2A C1A C6A O4A . . . 176.4(3) no
C2A C1A C6A C5A . . . -4.9(4) no
O1A C2A C3A O2A . . . 2.3(4) no
O1A C2A C3A C4A . . . -176.7(3) no
C1A C2A C3A O2A . . . -178.0(2) no
C1A C2A C3A C4A . . . 3.1(4) no
O2A C3A C4A Cl2A . . . -2.3(4) no
O2A C3A C4A C5A . . . 175.1(3) no
C2A C3A C4A Cl2A . . . 176.54(19) no
C2A C3A C4A C5A . . . -6.1(4) no
Cl2A C4A C5A O3A . . . 2.2(4) no
Cl2A C4A C5A C6A . . . -178.9(2) no
C3A C4A C5A O3A . . . -175.2(3) no
C3A C4A C5A C6A . . . 3.7(4) no
O3A C5A C6A O4A . . . -0.1(4) no
O3A C5A C6A C1A . . . -178.9(3) no
C4A C5A C6A O4A . . . -179.1(2) no
C4A C5A C6A C1A . . . 2.1(4) no
Cl1B C1B C2B O1B . . . -0.4(4) no
Cl1B C1B C2B C3B . . . -179.48(18) no
C6B C1B C2B O1B . . . 176.6(3) no
C6B C1B C2B C3B . . . -2.5(4) no
Cl1B C1B C6B O4B . . . -0.4(4) no
Cl1B C1B C6B C5B . . . 179.70(18) no
C2B C1B C6B O4B . . . -177.3(2) no
C2B C1B C6B C5B . . . 2.7(4) no
O1B C2B C3B O2B . . . 3.9(3) no
O1B C2B C3B C4B . . . -176.7(2) no
C1B C2B C3B O2B . . . -176.9(2) no
C1B C2B C3B C4B . . . 2.4(4) no
O2B C3B C4B Cl2B . . . -0.8(4) no
O2B C3B C4B C5B . . . 176.5(2) no
C2B C3B C4B Cl2B . . . 179.9(2) no
C2B C3B C4B C5B . . . -2.8(4) no
Cl2B C4B C5B O3B . . . 1.8(4) no
Cl2B C4B C5B C6B . . . -179.56(18) no
C3B C4B C5B O3B . . . -175.6(3) no
C3B C4B C5B C6B . . . 3.0(4) no
O3B C5B C6B O4B . . . -4.1(4) no
O3B C5B C6B C1B . . . 175.8(2) no
C4B C5B C6B O4B . . . 177.2(2) no
C4B C5B C6B C1B . . . -2.9(3) no
O1C C1C C2C Cl1C . . . -1.6(4) no
O1C C1C C2C C3C . . . 178.6(3) no
C3C C1C C2C Cl1C 3_657 . . 178.13(19) no
C3C C1C C2C C3C 3_657 . . -1.6(4) no
O1C C1C C3C O2C . 3_657 3_657 1.2(4) no
O1C C1C C3C C2C . 3_657 3_657 -178.7(3) no
C2C C1C C3C O2C . 3_657 3_657 -178.6(3) no
C2C C1C C3C C2C . 3_657 3_657 1.5(4) no
Cl1C C2C C3C O2C . . . 1.8(4) no
Cl1C C2C C3C C1C . . 3_657 -178.1(2) no
C1C C2C C3C O2C . . . -178.5(3) no
C1C C2C C3C C1C . . 3_657 1.6(4) no
